data_7059122
loop_
_publ_author_name
'Karmakar, Anirban'
'Hazra, Susanta'
'R\'ubio, Guilherme M. D. M.'
'Guedes da Silva, M. F\'atima C.'
'Pombeiro, Armando J. L.'

_publ_section_title
;
 Packing polymorphism in 3-amino-2-pyrazinecarboxylate based tin(ii)
 complexes and their catalytic activity towards cyanosilylation of
 aldehydes
;
_journal_issue 21
_journal_name_full 'New Journal of Chemistry'
_journal_page_first 17513
_journal_paper_doi 10.1039/C8NJ03805H
_journal_volume 42
_journal_year 2018
_chemical_formula_sum 'C10 H8 N6 O4 Sn'
_chemical_formula_weight 394.91
_space_group_crystal_system monoclinic
_space_group_IT_number 14
_space_group_name_Hall '-P 2ybc'
_space_group_name_H-M_alt 'P 1 21/c 1'
_atom_sites_solution_hydrogens geom
_audit_creation_method SHELXL-2014
_audit_update_record
;
2018-07-30 deposited with the CCDC.
2018-09-11 downloaded from the CCDC.
;
_cell_angle_alpha 90
_cell_angle_beta 100.057(2)
_cell_angle_gamma 90
_cell_formula_units_Z 4
_cell_length_a 8.2366(4)
_cell_length_b 9.4181(4)
_cell_length_c 16.5098(8)
_cell_measurement_reflns_used 5487
_cell_measurement_temperature 296(2)
_cell_measurement_theta_max 25.57
_cell_measurement_theta_min 2.51
_cell_volume 1261.04(10)
_computing_cell_refinement 'Bruker SAINT'
_computing_data_collection 'Bruker APEX2'
_computing_data_reduction 'Bruker SAINT'
_computing_molecular_graphics 'Mercury CSD 3.5.1, 2008'
_computing_publication_material 'WinGX publication routines (Farrugia, 1999)'
_computing_structure_refinement 'SHELXL-2014/6 (Sheldrick, 2014)'
_computing_structure_solution 'SIR97 (Giacovazzo et al, 1999)'
_diffrn_ambient_temperature 296(2)
_diffrn_measured_fraction_theta_full 1.000
_diffrn_measured_fraction_theta_max 0.999
_diffrn_measurement_device_type 'Bruker APEX-II CCD'
_diffrn_measurement_method '\f and \w scans'
_diffrn_radiation_monochromator graphite
_diffrn_radiation_source 'sealed tube'
_diffrn_radiation_type MoK\a
_diffrn_radiation_wavelength 0.71073
_diffrn_reflns_av_R_equivalents 0.0629
_diffrn_reflns_av_unetI/netI 0.0280
_diffrn_reflns_Laue_measured_fraction_full 1.000
_diffrn_reflns_Laue_measured_fraction_max 0.999
_diffrn_reflns_limit_h_max 10
_diffrn_reflns_limit_h_min -10
_diffrn_reflns_limit_k_max 11
_diffrn_reflns_limit_k_min -11
_diffrn_reflns_limit_l_max 20
_diffrn_reflns_limit_l_min -20
_diffrn_reflns_number 25306
_diffrn_reflns_point_group_measured_fraction_full 1.000
_diffrn_reflns_point_group_measured_fraction_max 0.999
_diffrn_reflns_theta_full 25.242
_diffrn_reflns_theta_max 26.400
_diffrn_reflns_theta_min 2.499
_exptl_absorpt_coefficient_mu 2.055
_exptl_absorpt_correction_T_max 0.6
_exptl_absorpt_correction_T_min 0.5
_exptl_absorpt_correction_type multi-scan
_exptl_absorpt_process_details SADABS
_exptl_crystal_colour colourless
_exptl_crystal_density_diffrn 2.080
_exptl_crystal_description block
_exptl_crystal_F_000 768
_exptl_crystal_size_max 0.300
_exptl_crystal_size_mid 0.250
_exptl_crystal_size_min 0.170
_refine_diff_density_max 0.715
_refine_diff_density_min -0.390
_refine_diff_density_rms 0.127
_refine_ls_extinction_method none
_refine_ls_goodness_of_fit_ref 1.102
_refine_ls_hydrogen_treatment constr
_refine_ls_matrix_type full
_refine_ls_number_parameters 190
_refine_ls_number_reflns 2594
_refine_ls_number_restraints 0
_refine_ls_restrained_S_all 1.102
_refine_ls_R_factor_all 0.0461
_refine_ls_R_factor_gt 0.0281
_refine_ls_shift/su_max 0.000
_refine_ls_shift/su_mean 0.000
_refine_ls_structure_factor_coef Fsqd
_refine_ls_weighting_details 'w=1/[\s^2^(Fo^2^)+(0.0339P)^2^] where P=(Fo^2^+2Fc^2^)/3'
_refine_ls_weighting_scheme calc
_refine_ls_wR_factor_gt 0.0594
_refine_ls_wR_factor_ref 0.0651
_reflns_Friedel_coverage 0.000
_reflns_number_gt 2028
_reflns_number_total 2594
_reflns_threshold_expression 'I > 2\s(I)'
_cod_data_source_file c8nj03805h2.cif
_cod_data_source_block Sn2
_cod_original_sg_symbol_H-M 'P 21/c'
_cod_database_code 7059122
_shelx_space_group_comment
;
The symmetry employed for this shelxl refinement is uniquely defined
by the following loop, which should always be used as a source of
symmetry information in preference to the above space-group names.
They are only intended as comments.
;
_shelx_estimated_absorpt_t_min 0.578
_shelx_estimated_absorpt_t_max 0.721
_shelxl_version_number 2014-3

loop_
_space_group_symop_operation_xyz
'x, y, z'
'-x, y+1/2, -z+1/2'
'-x, -y, -z'
'x, -y-1/2, z-1/2'

loop_
_atom_site_label
_atom_site_type_symbol
_atom_site_fract_x
_atom_site_fract_y
_atom_site_fract_z
_atom_site_U_iso_or_equiv
_atom_site_adp_type
_atom_site_occupancy
_atom_site_site_symmetry_order
_atom_site_calc_flag
_atom_site_refinement_flags_posn
_atom_site_refinement_flags_adp
Sn1 Sn 0.33844(3) 0.31441(2) 0.27892(2) 0.03189(9) Uani 1 1 d . .
O1 O 0.2358(3) 0.4757(3) 0.34568(14) 0.0392(6) Uani 1 1 d . .
O2 O 0.2654(3) 0.6456(3) 0.44028(16) 0.0430(6) Uani 1 1 d . .
N5 N -0.1432(3) 0.5669(3) 0.09134(18) 0.0366(7) Uani 1 1 d . .
O3 O 0.4194(3) 0.4501(3) 0.19038(14) 0.0390(6) Uani 1 1 d . .
O4 O 0.3714(3) 0.6117(3) 0.09209(17) 0.0497(7) Uani 1 1 d . .
N1 N 0.5578(3) 0.4507(3) 0.35493(15) 0.0293(6) Uani 1 1 d . .
C1 C 0.7184(4) 0.4383(4) 0.3527(2) 0.0343(8) Uani 1 1 d . .
H1 H 0.7557 0.3645 0.3233 0.041 Uiso 1 1 calc R U
N4 N 0.1001(3) 0.4029(3) 0.18300(16) 0.0309(6) Uani 1 1 d . .
C2 C 0.8284(4) 0.5339(4) 0.3937(2) 0.0383(8) Uani 1 1 d . .
H2 H 0.9394 0.5244 0.3902 0.046 Uiso 1 1 calc R U
N2 N 0.7839(3) 0.6393(3) 0.43809(18) 0.0354(7) Uani 1 1 d . .
C3 C 0.6220(4) 0.6508(3) 0.4436(2) 0.0290(7) Uani 1 1 d . .
C4 C 0.5068(4) 0.5551(3) 0.39844(19) 0.0272(7) Uani 1 1 d . .
C5 C 0.3241(4) 0.5613(4) 0.39618(19) 0.0295(7) Uani 1 1 d . .
N3 N 0.5805(4) 0.7529(3) 0.49146(19) 0.0408(7) Uani 1 1 d . .
H3A H 0.6550 0.8083 0.5173 0.049 Uiso 1 1 calc R U
H3B H 0.4791 0.7637 0.4966 0.049 Uiso 1 1 calc R U
C6 C -0.0583(4) 0.3755(4) 0.1824(2) 0.0375(8) Uani 1 1 d . .
H6 H -0.0884 0.2990 0.2122 0.045 Uiso 1 1 calc R U
C7 C -0.1783(4) 0.4605(4) 0.1376(2) 0.0396(8) Uani 1 1 d . .
H7 H -0.2882 0.4421 0.1402 0.047 Uiso 1 1 calc R U
C8 C 0.0172(4) 0.5890(3) 0.0868(2) 0.0298(7) Uani 1 1 d . .
C9 C 0.1417(4) 0.5062(3) 0.13555(19) 0.0277(7) Uani 1 1 d . .
C10 C 0.3222(4) 0.5265(4) 0.1377(2) 0.0317(7) Uani 1 1 d . .
N6 N 0.0509(4) 0.6914(3) 0.03654(19) 0.0407(7) Uani 1 1 d . .
H6A H -0.0278 0.7402 0.0086 0.049 Uiso 1 1 calc R U
H6B H 0.1515 0.7087 0.0320 0.049 Uiso 1 1 calc R U

loop_
_atom_site_aniso_label
_atom_site_aniso_U_11
_atom_site_aniso_U_22
_atom_site_aniso_U_33
_atom_site_aniso_U_23
_atom_site_aniso_U_13
_atom_site_aniso_U_12
Sn1 0.02953(14) 0.02928(13) 0.03597(14) 0.00097(11) 0.00328(9) -0.00146(11)
O1 0.0222(12) 0.0534(16) 0.0409(14) -0.0130(12) 0.0027(10) -0.0018(11)
O2 0.0316(14) 0.0505(15) 0.0475(15) -0.0121(12) 0.0087(12) 0.0048(12)
N5 0.0245(15) 0.0431(17) 0.0421(17) 0.0022(14) 0.0054(13) 0.0017(13)
O3 0.0215(12) 0.0541(15) 0.0411(14) 0.0120(12) 0.0049(10) 0.0016(11)
O4 0.0313(14) 0.0600(17) 0.0575(17) 0.0258(14) 0.0069(13) -0.0055(13)
N1 0.0270(15) 0.0322(14) 0.0292(14) -0.0005(12) 0.0060(12) -0.0002(12)
C1 0.0263(18) 0.0368(18) 0.0403(19) -0.0041(16) 0.0074(15) 0.0033(16)
N4 0.0280(15) 0.0345(16) 0.0300(15) -0.0011(12) 0.0047(12) -0.0012(12)
C2 0.0268(18) 0.048(2) 0.042(2) 0.0001(17) 0.0122(16) 0.0000(16)
N2 0.0267(16) 0.0416(16) 0.0383(16) -0.0028(13) 0.0068(13) -0.0062(13)
C3 0.0285(18) 0.0299(18) 0.0282(17) 0.0037(13) 0.0042(14) 0.0000(14)
C4 0.0230(17) 0.0299(16) 0.0284(16) 0.0028(14) 0.0034(13) -0.0009(14)
C5 0.0250(17) 0.0323(17) 0.0309(17) 0.0042(15) 0.0041(14) 0.0024(15)
N3 0.0312(17) 0.0435(17) 0.0488(19) -0.0133(15) 0.0099(14) -0.0061(14)
C6 0.0279(19) 0.046(2) 0.040(2) 0.0062(17) 0.0080(16) -0.0076(16)
C7 0.0249(18) 0.047(2) 0.048(2) -0.0030(18) 0.0095(16) -0.0040(17)
C8 0.0227(17) 0.0339(18) 0.0315(17) -0.0042(14) 0.0010(14) -0.0003(14)
C9 0.0229(17) 0.0306(16) 0.0292(17) -0.0029(14) 0.0034(13) -0.0011(13)
C10 0.0274(18) 0.0380(19) 0.0287(17) -0.0003(15) 0.0027(14) -0.0013(15)
N6 0.0274(15) 0.0429(18) 0.0500(18) 0.0151(15) 0.0013(13) 0.0013(14)

loop_
_atom_type_symbol
_atom_type_description
_atom_type_scat_dispersion_real
_atom_type_scat_dispersion_imag
_atom_type_scat_source
C C 0.0033 0.0016 'International Tables Vol C Tables 4.2.6.8 and 6.1.1.4'
H H 0.0000 0.0000 'International Tables Vol C Tables 4.2.6.8 and 6.1.1.4'
N N 0.0061 0.0033 'International Tables Vol C Tables 4.2.6.8 and 6.1.1.4'
O O 0.0106 0.0060 'International Tables Vol C Tables 4.2.6.8 and 6.1.1.4'
Sn Sn -0.6537 1.4246 'International Tables Vol C Tables 4.2.6.8 and 6.1.1.4'

loop_
_geom_angle_atom_site_label_1
_geom_angle_atom_site_label_2
_geom_angle_atom_site_label_3
_geom_angle
O3 Sn1 O1 97.29(10)
O3 Sn1 N1 74.92(9)
O1 Sn1 N1 71.20(9)
O3 Sn1 N4 70.35(9)
O1 Sn1 N4 75.30(9)
N1 Sn1 N4 127.32(9)
C5 O1 Sn1 123.3(2)
C7 N5 C8 117.5(3)
C10 O3 Sn1 124.2(2)
C4 N1 C1 119.2(3)
C4 N1 Sn1 113.6(2)
C1 N1 Sn1 127.0(2)
N1 C1 C2 120.1(3)
N1 C1 H1 119.9
C2 C1 H1 119.9
C6 N4 C9 119.4(3)
C6 N4 Sn1 128.0(2)
C9 N4 Sn1 111.7(2)
N2 C2 C1 122.9(3)
N2 C2 H2 118.5
C1 C2 H2 118.5
C2 N2 C3 117.9(3)
N3 C3 N2 117.1(3)
N3 C3 C4 123.6(3)
N2 C3 C4 119.2(3)
N1 C4 C3 120.5(3)
N1 C4 C5 115.2(3)
C3 C4 C5 124.3(3)
O2 C5 O1 123.4(3)
O2 C5 C4 120.4(3)
O1 C5 C4 116.2(3)
C3 N3 H3A 120.0
C3 N3 H3B 120.0
H3A N3 H3B 120.0
N4 C6 C7 120.1(3)
N4 C6 H6 120.0
C7 C6 H6 120.0
N5 C7 C6 122.7(3)
N5 C7 H7 118.7
C6 C7 H7 118.7
N6 C8 N5 117.2(3)
N6 C8 C9 122.8(3)
N5 C8 C9 120.0(3)
N4 C9 C8 120.0(3)
N4 C9 C10 115.9(3)
C8 C9 C10 124.1(3)
O4 C10 O3 123.3(3)
O4 C10 C9 120.5(3)
O3 C10 C9 116.3(3)
C8 N6 H6A 120.0
C8 N6 H6B 120.0
H6A N6 H6B 120.0

loop_
_geom_bond_atom_site_label_1
_geom_bond_atom_site_label_2
_geom_bond_distance
Sn1 O3 2.134(2)
Sn1 O1 2.136(2)
Sn1 N1 2.386(3)
Sn1 N4 2.443(3)
O1 C5 1.289(4)
O2 C5 1.232(4)
N5 C7 1.322(5)
N5 C8 1.352(4)
O3 C10 1.293(4)
O4 C10 1.218(4)
N1 C4 1.328(4)
N1 C1 1.335(4)
C1 C2 1.370(5)
C1 H1 0.9300
N4 C6 1.328(4)
N4 C9 1.331(4)
C2 N2 1.323(4)
C2 H2 0.9300
N2 C3 1.357(4)
C3 N3 1.327(4)
C3 C4 1.422(4)
C4 C5 1.500(4)
N3 H3A 0.8600
N3 H3B 0.8600
C6 C7 1.382(5)
C6 H6 0.9300
C7 H7 0.9300
C8 N6 1.334(4)
C8 C9 1.421(4)
C9 C10 1.493(4)
N6 H6A 0.8600
N6 H6B 0.8600

loop_
_geom_hbond_atom_site_label_D
_geom_hbond_atom_site_label_H
_geom_hbond_atom_site_label_A
_geom_hbond_distance_DH
_geom_hbond_distance_HA
_geom_hbond_distance_DA
_geom_hbond_angle_DHA
_geom_hbond_site_symmetry_A
N3 H3A N5 0.86 2.22 3.077(4) 174.4 4_676
N3 H3B O2 0.86 2.15 2.775(4) 129.2 .
N3 H3B O4 0.86 2.27 2.890(4) 129.4 4_576
N6 H6A N2 0.86 2.10 2.962(4) 178.4 4_475
N6 H6B O2 0.86 2.36 2.997(4) 131.6 4_575
N6 H6B O4 0.86 2.12 2.744(4) 129.5 .

loop_
_geom_torsion_atom_site_label_1
_geom_torsion_atom_site_label_2
_geom_torsion_atom_site_label_3
_geom_torsion_atom_site_label_4
_geom_torsion
C4 N1 C1 C2 -1.2(5)
Sn1 N1 C1 C2 173.4(2)
N1 C1 C2 N2 1.5(6)
C1 C2 N2 C3 0.9(5)
C2 N2 C3 N3 176.9(3)
C2 N2 C3 C4 -3.4(5)
C1 N1 C4 C3 -1.3(5)
Sn1 N1 C4 C3 -176.6(2)
C1 N1 C4 C5 179.2(3)
Sn1 N1 C4 C5 3.9(3)
N3 C3 C4 N1 -176.6(3)
N2 C3 C4 N1 3.7(5)
N3 C3 C4 C5 2.8(5)
N2 C3 C4 C5 -176.9(3)
Sn1 O1 C5 O2 -173.1(2)
Sn1 O1 C5 C4 7.5(4)
N1 C4 C5 O2 173.3(3)
C3 C4 C5 O2 -6.1(5)
N1 C4 C5 O1 -7.4(4)
C3 C4 C5 O1 173.2(3)
C9 N4 C6 C7 -4.8(5)
Sn1 N4 C6 C7 163.7(3)
C8 N5 C7 C6 1.8(5)
N4 C6 C7 N5 3.0(6)
C7 N5 C8 N6 176.4(3)
C7 N5 C8 C9 -4.6(5)
C6 N4 C9 C8 2.0(5)
Sn1 N4 C9 C8 -168.3(2)
C6 N4 C9 C10 -177.9(3)
Sn1 N4 C9 C10 11.8(3)
N6 C8 C9 N4 -178.2(3)
N5 C8 C9 N4 2.8(5)
N6 C8 C9 C10 1.7(5)
N5 C8 C9 C10 -177.3(3)
Sn1 O3 C10 O4 174.0(3)
Sn1 O3 C10 C9 -5.6(4)
N4 C9 C10 O4 174.8(3)
C8 C9 C10 O4 -5.1(5)
N4 C9 C10 O3 -5.6(4)
C8 C9 C10 O3 174.5(3)
